data_7003848
loop_
_publ_author_name
'Dawe, Louise N.'
'Thompson, Laurence K.'

_publ_section_title
;
 Complete and &#x2018;incomplete&#x2019; [2 \\times 2] grids by
 self-assembly with a sterically hindered ditopic imidazole hydrazone
 ligand---structural and magnetic studies
;
_journal_issue 27
_journal_name_full 'Dalton Transactions'
_journal_page_first 3610
_journal_page_last 3618
_journal_paper_doi 10.1039/b800529j
_journal_year 2008
_chemical_formula_sum 'C52 H56 Cu4 N32 O16'
_chemical_formula_weight 1639.45
_chemical_name_systematic
;
?
;
_space_group_IT_number 88
_symmetry_cell_setting tetragonal
_symmetry_space_group_name_Hall '-I 4ad'
_symmetry_space_group_name_H-M 'I 41/a :2'
_atom_sites_solution_hydrogens geom
_atom_sites_solution_primary direct
_atom_sites_solution_secondary difmap
_audit_creation_method SHELXL-97
_cell_angle_alpha 90.00
_cell_angle_beta 90.00
_cell_angle_gamma 90.00
_cell_formula_units_Z 4
_cell_length_a 18.9374(11)
_cell_length_b 18.9374(11)
_cell_length_c 18.2748(11)
_cell_measurement_reflns_used 12295
_cell_measurement_temperature 153(2)
_cell_measurement_theta_max 30.8436
_cell_measurement_theta_min 2.1508
_cell_volume 6553.8(7)
_computing_cell_refinement 'CrystalClear (Rigaku/MSC Inc., 2005)'
_computing_data_collection 'CrystalClear (Rigaku/MSC Inc., 2005)'
_computing_data_reduction 'CrystalClear (Rigaku/MSC Inc., 2005)'
_computing_molecular_graphics 'CrystalStructure3.7.0(Rigaku/MSC Inc.,2005)'
_computing_publication_material 'CrystalStructure3.7.0(Rigaku/MSC Inc.,2005)'
_computing_structure_refinement 'SHELXL-97 (Sheldrick, 1997)'
_computing_structure_solution 'SHELXS-97 (Sheldrick, 1990)'
_diffrn_ambient_temperature 153(2)
_diffrn_detector_area_resol_mean 14.63
_diffrn_measured_fraction_theta_full 0.999
_diffrn_measured_fraction_theta_max 0.999
_diffrn_measurement_device_type 'Rigaku Saturn'
_diffrn_measurement_method \w
_diffrn_radiation_monochromator graphite
_diffrn_radiation_source 'fine-focus sealed tube'
_diffrn_radiation_type MoK\a
_diffrn_radiation_wavelength 0.71070
_diffrn_reflns_av_R_equivalents 0.0269
_diffrn_reflns_av_sigmaI/netI 0.0147
_diffrn_reflns_limit_h_max 24
_diffrn_reflns_limit_h_min -21
_diffrn_reflns_limit_k_max 24
_diffrn_reflns_limit_k_min -24
_diffrn_reflns_limit_l_max 23
_diffrn_reflns_limit_l_min -23
_diffrn_reflns_number 29320
_diffrn_reflns_theta_full 27.49
_diffrn_reflns_theta_max 27.49
_diffrn_reflns_theta_min 2.15
_exptl_absorpt_coefficient_mu 1.373
_exptl_absorpt_correction_T_max 0.8541
_exptl_absorpt_correction_T_min 0.7720
_exptl_absorpt_correction_type numerical
_exptl_crystal_colour Green
_exptl_crystal_density_diffrn 1.662
_exptl_crystal_density_method 'not measured'
_exptl_crystal_description Prism
_exptl_crystal_F_000 3344
_exptl_crystal_size_max 0.37
_exptl_crystal_size_mid 0.30
_exptl_crystal_size_min 0.25
_refine_diff_density_max 0.577
_refine_diff_density_min -0.521
_refine_diff_density_rms 0.070
_refine_ls_extinction_method none
_refine_ls_goodness_of_fit_ref 1.107
_refine_ls_hydrogen_treatment constr
_refine_ls_matrix_type full
_refine_ls_number_parameters 236
_refine_ls_number_reflns 3757
_refine_ls_number_restraints 0
_refine_ls_restrained_S_all 1.107
_refine_ls_R_factor_all 0.0409
_refine_ls_R_factor_gt 0.0403
_refine_ls_shift/su_max 0.001
_refine_ls_shift/su_mean 0.000
_refine_ls_structure_factor_coef Fsqd
_refine_ls_weighting_details 'calc w=1/[\s^2^(Fo^2^)+(0.0575P)^2^+10.6681P] where P=(Fo^2^+2Fc^2^)/3'
_refine_ls_weighting_scheme calc
_refine_ls_wR_factor_gt 0.1065
_refine_ls_wR_factor_ref 0.1070
_reflns_number_gt 3694
_reflns_number_total 3757
_reflns_threshold_expression >2sigma(I)
_cod_data_source_file b800529j.txt
_cod_data_source_block shelxl_3
_cod_depositor_comments
;
The following automatic conversions were performed:
'_exptl_absorpt_correction_type' value 'Numerical' changed to 'numerical'
according to '/home/saulius/struct/CIF-dictionaries/cif_core.dic'
dictionary named 'cif_core.dic' version 2.4.1 from 2010-06-29.

Automatic conversion script
Id: cif_fix_enum 1527 2010-12-29 10:47:43Z saulius 
;
_cod_original_sg_symbol_H-M 'I 41/a'
_cod_database_code 7003848

loop_
_symmetry_equiv_pos_as_xyz
'x, y, z'
'-y+3/4, x+1/4, z+1/4'
'-x+1/2, -y, z+1/2'
'y+3/4, -x+3/4, z+3/4'
'x+1/2, y+1/2, z+1/2'
'-y+5/4, x+3/4, z+3/4'
'-x+1, -y+1/2, z+1'
'y+5/4, -x+5/4, z+5/4'
'-x, -y, -z'
'y-3/4, -x-1/4, -z-1/4'
'x-1/2, y, -z-1/2'
'-y-3/4, x-3/4, -z-3/4'
'-x+1/2, -y+1/2, -z+1/2'
'y-1/4, -x+1/4, -z+1/4'
'x, y+1/2, -z'
'-y-1/4, x-1/4, -z-1/4'

loop_
_atom_site_label
_atom_site_type_symbol
_atom_site_fract_x
_atom_site_fract_y
_atom_site_fract_z
_atom_site_U_iso_or_equiv
_atom_site_adp_type
_atom_site_occupancy
_atom_site_symmetry_multiplicity
_atom_site_calc_flag
_atom_site_refinement_flags
_atom_site_disorder_assembly
_atom_site_disorder_group
Cu1 Cu -0.002074(13) 0.398738(13) 0.106242(13) 0.02285(11) Uani 1 1 d . . .
O1 O -0.07693(8) 0.32795(8) 0.08369(8) 0.0252(3) Uani 1 1 d . . .
O2 O 0.31976(10) 0.44761(9) 0.07727(10) 0.0402(4) Uani 1 1 d . . .
O3 O 0.39621(12) 0.50182(13) 0.00971(13) 0.0595(6) Uani 1 1 d . . .
O4 O 0.32069(11) 0.43198(11) -0.04009(10) 0.0507(5) Uani 1 1 d . . .
N1 N -0.16545(9) 0.22482(9) 0.04091(9) 0.0242(3) Uani 1 1 d . . .
N2 N -0.19289(10) 0.18343(10) -0.06687(10) 0.0295(4) Uani 1 1 d . . .
H2 H -0.2136 0.1577 -0.1007 0.035 Uiso 1 1 calc R . .
N3 N -0.03519(9) 0.34465(9) -0.03500(10) 0.0253(4) Uani 1 1 d . . .
N4 N 0.00851(9) 0.39015(9) 0.00321(10) 0.0246(4) Uani 1 1 d . . .
N5 N 0.06361(10) 0.42700(11) -0.10445(10) 0.0316(4) Uani 1 1 d . . .
H6 H 0.0358 0.3985 -0.1283 0.038 Uiso 1 1 d . . .
H7 H 0.1008 0.4400 -0.1242 0.038 Uiso 1 1 d . . .
N6 N 0.07599(9) 0.47198(9) 0.08752(10) 0.0257(4) Uani 1 1 d . . .
N7 N 0.34583(11) 0.46035(11) 0.01487(11) 0.0349(4) Uani 1 1 d . . .
N8 N 0.37249(16) 0.74564(16) 0.00211(16) 0.0594(7) Uani 1 1 d . . .
C1 C -0.20423(11) 0.17786(12) 0.00556(12) 0.0280(4) Uani 1 1 d . . .
H1 H -0.2354 0.1451 0.0280 0.034 Uiso 1 1 calc R . .
C2 C -0.14414(11) 0.23541(12) -0.07972(12) 0.0269(4) Uani 1 1 d . . .
C3 C -0.11912(15) 0.25415(14) -0.15485(12) 0.0370(5) Uani 1 1 d . . .
H3 H -0.1599 0.2610 -0.1871 0.044 Uiso 1 1 calc R . .
H4 H -0.0896 0.2159 -0.1740 0.044 Uiso 1 1 calc R . .
H5 H -0.0914 0.2978 -0.1527 0.044 Uiso 1 1 calc R . .
C4 C -0.12718(11) 0.26136(11) -0.01190(11) 0.0235(4) Uani 1 1 d . . .
C5 C -0.07689(10) 0.31456(11) 0.01321(11) 0.0235(4) Uani 1 1 d . . .
C6 C 0.05634(11) 0.42625(11) -0.03149(11) 0.0250(4) Uani 1 1 d . . .
C7 C 0.09923(11) 0.47145(11) 0.01756(12) 0.0253(4) Uani 1 1 d . . .
C8 C 0.15748(12) 0.51035(12) -0.00422(13) 0.0318(5) Uani 1 1 d . . .
H8 H 0.1731 0.5095 -0.0536 0.038 Uiso 1 1 calc R . .
C9 C 0.19260(12) 0.55066(12) 0.04807(14) 0.0350(5) Uani 1 1 d . . .
H9 H 0.2338 0.5764 0.0351 0.042 Uiso 1 1 calc R . .
C10 C 0.16720(12) 0.55304(12) 0.11906(14) 0.0339(5) Uani 1 1 d . . .
H10 H 0.1895 0.5817 0.1549 0.041 Uiso 1 1 calc R . .
C11 C 0.10874(12) 0.51296(12) 0.13669(13) 0.0301(5) Uani 1 1 d . . .
H11 H 0.0911 0.5145 0.1853 0.036 Uiso 1 1 calc R . .
C12 C 0.35332(19) 0.7439(2) 0.14301(17) 0.0635(11) Uani 1 1 d . . .
H12 H 0.3213 0.7054 0.1565 0.076 Uiso 1 1 calc R . .
H13 H 0.3328 0.7891 0.1583 0.076 Uiso 1 1 calc R . .
H14 H 0.3989 0.7372 0.1674 0.076 Uiso 1 1 calc R . .
C13 C 0.36368(16) 0.74404(16) 0.06357(16) 0.0456(6) Uani 1 1 d . . .

loop_
_atom_site_aniso_label
_atom_site_aniso_U_11
_atom_site_aniso_U_22
_atom_site_aniso_U_33
_atom_site_aniso_U_23
_atom_site_aniso_U_13
_atom_site_aniso_U_12
Cu1 0.02464(15) 0.02629(16) 0.01763(16) 0.00171(9) 0.00061(9) -0.00080(9)
O1 0.0278(7) 0.0300(7) 0.0179(6) 0.0004(6) 0.0005(5) -0.0039(6)
O2 0.0505(10) 0.0385(9) 0.0314(9) 0.0089(7) -0.0011(8) 0.0061(8)
O3 0.0528(12) 0.0621(13) 0.0637(14) 0.0064(11) -0.0092(11) -0.0273(10)
O4 0.0599(12) 0.0606(12) 0.0317(10) 0.0022(9) -0.0086(9) -0.0207(10)
N1 0.0242(8) 0.0277(8) 0.0207(8) -0.0002(7) 0.0018(6) 0.0010(7)
N2 0.0296(9) 0.0350(10) 0.0240(9) -0.0074(7) -0.0013(7) -0.0004(7)
N3 0.0255(8) 0.0306(9) 0.0200(8) -0.0005(7) 0.0001(6) -0.0008(7)
N4 0.0258(8) 0.0286(8) 0.0193(8) 0.0017(6) 0.0006(7) -0.0005(7)
N5 0.0285(9) 0.0439(11) 0.0225(9) 0.0052(8) 0.0044(7) -0.0025(8)
N6 0.0250(8) 0.0257(8) 0.0263(9) 0.0037(7) 0.0000(7) 0.0010(7)
N7 0.0359(10) 0.0354(10) 0.0332(10) 0.0095(8) -0.0073(8) -0.0030(8)
N8 0.0656(17) 0.0725(19) 0.0401(15) 0.0006(12) 0.0013(13) 0.0114(14)
C1 0.0265(10) 0.0316(11) 0.0259(10) -0.0044(8) 0.0018(8) -0.0006(8)
C2 0.0275(10) 0.0311(10) 0.0221(10) -0.0026(8) -0.0007(8) 0.0030(8)
C3 0.0456(14) 0.0442(14) 0.0211(10) -0.0030(9) 0.0019(10) -0.0014(11)
C4 0.0242(9) 0.0270(10) 0.0193(9) 0.0004(7) 0.0007(7) 0.0001(8)
C5 0.0251(9) 0.0259(9) 0.0193(9) 0.0028(7) -0.0004(7) 0.0039(7)
C6 0.0236(9) 0.0279(10) 0.0235(10) 0.0053(8) 0.0017(7) 0.0042(7)
C7 0.0239(9) 0.0259(10) 0.0261(10) 0.0055(8) -0.0006(8) 0.0032(7)
C8 0.0300(11) 0.0339(11) 0.0315(11) 0.0063(9) 0.0025(9) 0.0000(9)
C9 0.0292(11) 0.0324(11) 0.0433(13) 0.0080(10) -0.0012(10) -0.0042(9)
C10 0.0333(12) 0.0279(11) 0.0405(13) 0.0005(9) -0.0089(10) -0.0009(9)
C11 0.0312(11) 0.0298(11) 0.0293(11) 0.0008(8) -0.0053(9) 0.0005(9)
C12 0.061(2) 0.096(3) 0.0331(18) 0.0026(15) 0.0046(13) 0.0144(18)
C13 0.0469(15) 0.0540(16) 0.0357(15) 0.0012(11) -0.0014(11) 0.0089(12)

loop_
_atom_type_symbol
_atom_type_description
_atom_type_scat_dispersion_real
_atom_type_scat_dispersion_imag
_atom_type_scat_source
C C 0.0033 0.0016 'International Tables Vol C Tables 4.2.6.8 and 6.1.1.4'
H H 0.0000 0.0000 'International Tables Vol C Tables 4.2.6.8 and 6.1.1.4'
Cu Cu 0.3201 1.2651 'International Tables Vol C Tables 4.2.6.8 and 6.1.1.4'
N N 0.0061 0.0033 'International Tables Vol C Tables 4.2.6.8 and 6.1.1.4'
O O 0.0106 0.0060 'International Tables Vol C Tables 4.2.6.8 and 6.1.1.4'

loop_
_geom_angle_atom_site_label_1
_geom_angle_atom_site_label_2
_geom_angle_atom_site_label_3
_geom_angle
_geom_angle_site_symmetry_1
_geom_angle_site_symmetry_3
_geom_angle_publ_flag
N4 Cu1 N1 171.75(7) . 14 ?
N4 Cu1 O1 79.21(7) . . ?
N1 Cu1 O1 98.53(6) 14 . ?
N4 Cu1 N6 79.46(7) . . ?
N1 Cu1 N6 102.22(7) 14 . ?
O1 Cu1 N6 158.49(7) . . ?
N4 Cu1 O1 110.53(7) . 14 ?
N1 Cu1 O1 77.62(6) 14 14 ?
O1 Cu1 O1 99.71(8) . 14 ?
N6 Cu1 O1 90.26(6) . 14 ?
C5 O1 Cu1 109.41(12) . . ?
C5 O1 Cu1 109.84(12) . 12_666 ?
Cu1 O1 Cu1 139.49(7) . 12_666 ?
C1 N1 C4 106.56(17) . . ?
C1 N1 Cu1 135.25(15) . 12_666 ?
C4 N1 Cu1 118.10(14) . 12_666 ?
C1 N2 C2 109.43(18) . . ?
C5 N3 N4 106.94(17) . . ?
C6 N4 N3 119.87(18) . . ?
C6 N4 Cu1 120.78(15) . . ?
N3 N4 Cu1 119.35(13) . . ?
C11 N6 C7 119.19(19) . . ?
C11 N6 Cu1 127.75(15) . . ?
C7 N6 Cu1 112.73(14) . . ?
O4 N7 O3 120.7(2) . . ?
O4 N7 O2 120.0(2) . . ?
O3 N7 O2 119.3(2) . . ?
N1 C1 N2 109.85(19) . . ?
N2 C2 C4 105.09(19) . . ?
N2 C2 C3 122.8(2) . . ?
C4 C2 C3 132.1(2) . . ?
C2 C4 N1 109.07(18) . . ?
C2 C4 C5 133.15(19) . . ?
N1 C4 C5 117.71(18) . . ?
O1 C5 N3 125.08(19) . . ?
O1 C5 C4 116.18(17) . . ?
N3 C5 C4 118.74(18) . . ?
N4 C6 N5 124.2(2) . . ?
N4 C6 C7 112.99(18) . . ?
N5 C6 C7 122.63(19) . . ?
N6 C7 C8 121.8(2) . . ?
N6 C7 C6 113.45(18) . . ?
C8 C7 C6 124.7(2) . . ?
C7 C8 C9 118.4(2) . . ?
C10 C9 C8 119.7(2) . . ?
C11 C10 C9 118.7(2) . . ?
N6 C11 C10 122.2(2) . . ?
N8 C13 C12 178.4(4) . . ?

loop_
_geom_bond_atom_site_label_1
_geom_bond_atom_site_label_2
_geom_bond_distance
_geom_bond_site_symmetry_2
_geom_bond_publ_flag
Cu1 N4 1.9005(19) . ?
Cu1 N1 1.9556(17) 14 ?
Cu1 O1 1.9940(14) . ?
Cu1 N6 2.0557(18) . ?
Cu1 O1 2.3132(14) 14 ?
O1 C5 1.313(2) . ?
O1 Cu1 2.3131(14) 12_666 ?
O2 N7 1.266(3) . ?
O3 N7 1.239(3) . ?
O4 N7 1.235(3) . ?
N1 C1 1.322(3) . ?
N1 C4 1.391(3) . ?
N1 Cu1 1.9556(17) 12_666 ?
N2 C1 1.345(3) . ?
N2 C2 1.370(3) . ?
N3 C5 1.313(3) . ?
N3 N4 1.384(2) . ?
N4 C6 1.300(3) . ?
N5 C6 1.340(3) . ?
N6 C11 1.340(3) . ?
N6 C7 1.352(3) . ?
N8 C13 1.136(4) . ?
C2 C4 1.371(3) . ?
C2 C3 1.495(3) . ?
C4 C5 1.460(3) . ?
C6 C7 1.482(3) . ?
C7 C8 1.385(3) . ?
C8 C9 1.392(3) . ?
C9 C10 1.384(4) . ?
C10 C11 1.380(3) . ?
C12 C13 1.465(4) . ?
